data_7039818
loop_
_publ_author_name
'Wang, Xiuli'
'Sun, Junjun'
'Lin, Hongyan'
'Chang, Zhihan'
'Wang, Xiang'
'Liu, Guocheng'

_publ_section_title
;
 A series of Anderson-type polyoxometalate-based metal-organic complexes:
 their pH-dependent electrochemical behaviour, and as electrocatalysts and
 photocatalysts.
;
_journal_issue 31
_journal_name_full 'Dalton transactions (Cambridge, England : 2003)'
_journal_page_first 12465
_journal_page_last 12478
_journal_paper_doi 10.1039/c6dt02216b
_journal_volume 45
_journal_year 2016
_chemical_formula_sum 'C32 H58 Cu2 Mo6 N8 O38 Te'
_chemical_formula_weight 1993.18
_space_group_crystal_system triclinic
_space_group_IT_number 2
_space_group_name_Hall '-P 1'
_space_group_name_H-M_alt 'P -1'
_symmetry_space_group_name_Hall '-P 1'
_symmetry_space_group_name_H-M 'P -1'
_atom_sites_solution_hydrogens geom
_atom_sites_solution_primary direct
_atom_sites_solution_secondary difmap
_audit_creation_method SHELXL-2014/7
_audit_update_record
;
2016-06-20 deposited with the CCDC.
2016-07-06 downloaded from the CCDC.
;
_cell_angle_alpha 81.355(2)
_cell_angle_beta 82.362(2)
_cell_angle_gamma 83.746(2)
_cell_formula_units_Z 1
_cell_length_a 8.4620(9)
_cell_length_b 11.7360(13)
_cell_length_c 15.3340(17)
_cell_measurement_reflns_used 3622
_cell_measurement_temperature 296(2)
_cell_measurement_theta_max 28.1319
_cell_measurement_theta_min 2.3653
_cell_volume 1486.0(3)
_computing_cell_refinement 'Bruker XSCANS'
_computing_data_collection 'Bruker XSCANS'
_computing_data_reduction 'Bruker SHELXTL'
_computing_molecular_graphics 'Bruker SHELXTL'
_computing_publication_material 'Bruker SHELXTL'
_computing_structure_refinement 'SHELXL-2014/7 (Sheldrick, 2014)'
_computing_structure_solution 'Bruker SHELXTL'
_diffrn_ambient_temperature 296(2)
_diffrn_measured_fraction_theta_full 0.999
_diffrn_measured_fraction_theta_max 0.990
_diffrn_measurement_device_type 'Bruker P4'
_diffrn_measurement_method '\w scans'
_diffrn_radiation_type MoK\a
_diffrn_radiation_wavelength 0.71069
_diffrn_reflns_av_R_equivalents 0.0199
_diffrn_reflns_av_unetI/netI 0.0390
_diffrn_reflns_Laue_measured_fraction_full 0.999
_diffrn_reflns_Laue_measured_fraction_max 0.990
_diffrn_reflns_limit_h_max 11
_diffrn_reflns_limit_h_min -8
_diffrn_reflns_limit_k_max 15
_diffrn_reflns_limit_k_min -14
_diffrn_reflns_limit_l_max 18
_diffrn_reflns_limit_l_min -20
_diffrn_reflns_number 10929
_diffrn_reflns_point_group_measured_fraction_full 0.999
_diffrn_reflns_point_group_measured_fraction_max 0.990
_diffrn_reflns_theta_full 25.240
_diffrn_reflns_theta_max 28.138
_diffrn_reflns_theta_min 1.353
_diffrn_source 'sealed tube'
_exptl_absorpt_coefficient_mu 2.511
_exptl_absorpt_correction_T_max 0.740
_exptl_absorpt_correction_T_min 0.624
_exptl_absorpt_correction_type numerical
_exptl_absorpt_process_details 'ABSCOR by T.Higashi    8  March, 1995'
_exptl_crystal_colour GREEN
_exptl_crystal_density_diffrn 2.227
_exptl_crystal_density_method 'not measured'
_exptl_crystal_description BLOCK
_exptl_crystal_F_000 972
_exptl_crystal_size_max 0.240
_exptl_crystal_size_mid 0.160
_exptl_crystal_size_min 0.120
_refine_diff_density_max 2.635
_refine_diff_density_min -0.893
_refine_diff_density_rms 0.202
_refine_ls_extinction_method none
_refine_ls_goodness_of_fit_ref 0.993
_refine_ls_hydrogen_treatment constr
_refine_ls_matrix_type full
_refine_ls_number_parameters 397
_refine_ls_number_reflns 7214
_refine_ls_number_restraints 30
_refine_ls_restrained_S_all 1.016
_refine_ls_R_factor_all 0.0566
_refine_ls_R_factor_gt 0.0401
_refine_ls_shift/su_max 0.002
_refine_ls_shift/su_mean 0.000
_refine_ls_structure_factor_coef Fsqd
_refine_ls_weighting_details 'w=1/[\s^2^(Fo^2^)+(0.0617P)^2^+5.5501P] where P=(Fo^2^+2Fc^2^)/3'
_refine_ls_weighting_scheme calc
_refine_ls_wR_factor_gt 0.1097
_refine_ls_wR_factor_ref 0.1217
_reflns_Friedel_coverage 0.000
_reflns_number_gt 5503
_reflns_number_total 7286
_reflns_threshold_expression 'I > 2\s(I)'
_cod_data_source_file c6dt02216b2.cif
_cod_data_source_block complex7
_cod_depositor_comments 'Adding full bibliography for 7039813--7039819.cif.'
_cod_database_code 7039818
_shelx_shelxl_version_number 2014/7
_shelx_space_group_comment
;
The symmetry employed for this shelxl refinement is uniquely defined
by the following loop, which should always be used as a source of
symmetry information in preference to the above space-group names.
They are only intended as comments.
;
_shelx_estimated_absorpt_t_min 0.584
_shelx_estimated_absorpt_t_max 0.753

loop_
_space_group_symop_operation_xyz
'x, y, z'
'-x, -y, -z'

loop_
_atom_site_label
_atom_site_type_symbol
_atom_site_fract_x
_atom_site_fract_y
_atom_site_fract_z
_atom_site_U_iso_or_equiv
_atom_site_adp_type
_atom_site_occupancy
_atom_site_site_symmetry_order
_atom_site_calc_flag
_atom_site_refinement_flags_posn
_atom_site_refinement_flags_adp
_atom_site_refinement_flags_occupancy
Te1 Te 0.0000 1.0000 0.0000 0.01598(10) Uani 1 2 d S . P
Mo1 Mo 0.17764(6) 0.88534(4) 0.17268(3) 0.02650(12) Uani 1 1 d . . .
Cu1 Cu 0.55787(7) 0.72674(5) 0.07939(4) 0.02666(15) Uani 1 1 d . . .
O1 O 0.3774(5) 0.8388(3) 0.1718(3) 0.0407(10) Uani 1 1 d . . .
N1 N 0.5046(5) 0.5897(4) 0.1703(3) 0.0271(9) Uani 1 1 d . . .
C1 C 0.0517(13) -0.6045(7) 0.6635(6) 0.077(3) Uani 1 1 d . . .
H1A H 0.0177 -0.6681 0.6440 0.092 Uiso 1 1 calc R U .
O1W O 0.7297(5) 0.6167(3) -0.0085(3) 0.0388(10) Uani 1 1 d . . .
H1WA H 0.7680 0.6507 -0.0585 0.047 Uiso 1 1 d R U .
H1WB H 0.7861 0.5528 0.0020 0.047 Uiso 1 1 d R U .
O2 O 0.3793(4) 0.6995(3) 0.0156(3) 0.0311(8) Uani 1 1 d . . .
Mo2 Mo 0.00277(6) 1.14522(4) 0.16660(3) 0.02659(12) Uani 1 1 d . . .
C2 C 0.1738(9) -0.4295(5) 0.6334(4) 0.0484(17) Uani 1 1 d . . .
O2W O 0.5786(6) 0.8701(4) -0.0067(3) 0.0630(16) Uani 1 1 d . . .
H2WA H 0.5363 0.8871 -0.0545 0.076 Uiso 1 1 d R U .
H2WB H 0.6633 0.9050 -0.0140 0.076 Uiso 1 1 d R U .
Mo3 Mo -0.17659(5) 1.26289(3) -0.00594(3) 0.02024(11) Uani 1 1 d . . .
N3 N 0.0287(7) -0.5928(5) 0.7497(4) 0.0509(15) Uani 1 1 d . . .
H3B H -0.0180 -0.6447 0.7868 0.061 Uiso 1 1 calc R U .
C3 C 0.1499(9) -0.4197(5) 0.7220(5) 0.0490(17) Uani 1 1 d . . .
H3A H 0.1837 -0.3569 0.7427 0.059 Uiso 1 1 calc R U .
O3W O 0.7359(4) 0.7613(3) 0.1383(3) 0.0350(9) Uani 1 1 d . . .
H3WA H 0.7222 0.7451 0.1945 0.042 Uiso 1 1 d R U .
H3WB H 0.8290 0.7840 0.1237 0.042 Uiso 1 1 d R U .
N4 N 0.2466(9) -0.2361(6) 0.5849(5) 0.074(2) Uani 1 1 d . . .
H4B H 0.1919 -0.2233 0.6345 0.088 Uiso 1 1 calc R U .
C4 C 0.0758(9) -0.5034(6) 0.7800(4) 0.0480(17) Uani 1 1 d . . .
H4A H 0.0585 -0.4977 0.8404 0.058 Uiso 1 1 calc R U .
O4W O 0.6895(6) 0.8948(5) 0.2702(4) 0.0620(14) Uani 1 1 d . . .
H77 H 0.7841 0.9147 0.2663 0.074 Uiso 1 1 d R U .
H78 H 0.6634 0.8658 0.3238 0.074 Uiso 1 1 d R U .
C5 C 0.3171(13) -0.1355(9) 0.5275(7) 0.089(3) Uani 1 1 d . U .
H5B H 0.3307 -0.0779 0.5644 0.106 Uiso 1 1 calc R U .
H5A H 0.4222 -0.1612 0.4999 0.106 Uiso 1 1 calc R U .
O5W O 0.4797(8) 0.8903(6) -0.1890(4) 0.0214(13) Uiso 0.5 1 d . . P
H60 H 0.4515 0.9564 -0.2163 0.026 Uiso 0.5 1 d R U P
H61 H 0.4002 0.8500 -0.1820 0.026 Uiso 0.5 1 d R U P
N6 N 0.3173(8) 0.2128(5) 0.3415(4) 0.0633(18) Uani 1 1 d . . .
H6B H 0.3772 0.1956 0.2946 0.095 Uiso 1 1 calc R U .
C6 C 0.1252(13) -0.5225(7) 0.6045(5) 0.077(3) Uani 1 1 d . . .
H6A H 0.1422 -0.5300 0.5444 0.092 Uiso 1 1 calc R U .
O6 O -0.1055(4) 1.2475(3) -0.1287(2) 0.0264(8) Uani 1 1 d . . .
O6W O 0.6370(13) 0.7426(10) 0.4180(7) 0.065(3) Uiso 0.5 1 d . . P
H66 H 0.6892 0.7182 0.4618 0.078 Uiso 0.5 1 d R U P
H67 H 0.5734 0.6924 0.4150 0.078 Uiso 0.5 1 d R U P
O7 O 0.0873(6) 0.8503(4) 0.2782(3) 0.0459(11) Uani 1 1 d . . .
C7 C 0.2371(12) 0.1210(8) 0.4025(7) 0.076(2) Uani 1 1 d . U .
H7C H 0.2341 0.1373 0.4629 0.10(4) Uiso 1 1 calc R . .
H7B H 0.1274 0.1238 0.3898 0.12(4) Uiso 1 1 calc R . .
O8 O -0.0515(4) 0.9788(3) 0.1270(2) 0.0219(7) Uani 1 1 d . . .
C8 C 0.2606(12) -0.3389(7) 0.5667(5) 0.070(3) Uani 1 1 d . . .
O9 O 0.1991(5) 1.0472(3) 0.1691(3) 0.0315(8) Uani 1 1 d . . .
C9 C 0.2257(15) -0.0861(11) 0.4633(8) 0.108(4) Uani 1 1 d . U .
H9B H 0.1242 -0.0539 0.4910 0.161 Uiso 1 1 calc R U .
H9A H 0.2035 -0.1453 0.4299 0.161 Uiso 1 1 calc R U .
O10 O 0.2081(4) 0.9254(3) 0.0221(2) 0.0213(7) Uani 1 1 d . . .
C10 C 0.3079(16) 0.0123(10) 0.3974(9) 0.106(4) Uani 1 1 d . U .
H10B H 0.4182 0.0101 0.4088 0.15(5) Uiso 1 1 calc R . .
H10C H 0.3091 -0.0042 0.3372 0.14(5) Uiso 1 1 calc R . .
O11 O 0.0537(4) 1.1526(3) 0.0129(2) 0.0199(7) Uani 1 1 d . . .
C11 C 0.2983(8) 0.3199(6) 0.3581(4) 0.0480(17) Uani 1 1 d . . .
O12 O -0.0850(6) 1.1168(4) 0.2737(3) 0.0456(11) Uani 1 1 d . . .
C12 C 0.3782(7) 0.4109(5) 0.2903(4) 0.0362(13) Uani 1 1 d . . .
O13 O 0.0867(5) 1.2734(3) 0.1587(3) 0.0366(9) Uani 1 1 d . . .
C13 C 0.4089(8) 0.5117(5) 0.3180(4) 0.0441(15) Uani 1 1 d . . .
H13A H 0.3871 0.5210 0.3777 0.053 Uiso 1 1 calc R U .
O14 O -0.1969(4) 1.2051(3) 0.1165(2) 0.0270(8) Uani 1 1 d . . .
C14 C 0.4723(8) 0.5990(5) 0.2569(4) 0.0383(14) Uani 1 1 d . . .
H14A H 0.4932 0.6664 0.2767 0.046 Uiso 1 1 calc R U .
C15 C 0.4785(7) 0.4907(5) 0.1438(4) 0.0339(12) Uani 1 1 d . . .
H15A H 0.5014 0.4830 0.0839 0.041 Uiso 1 1 calc R U .
O15 O -0.0951(5) 1.3891(3) -0.0055(3) 0.0321(8) Uani 1 1 d . . .
O16 O 0.2175(8) 0.3510(5) 0.4246(4) 0.0754(18) Uani 1 1 d . . .
C16 C 0.4190(8) 0.3994(5) 0.2017(4) 0.0390(14) Uani 1 1 d . . .
H16A H 0.4064 0.3307 0.1812 0.047 Uiso 1 1 calc R U .
O31 O 0.3464(11) -0.3674(6) 0.5034(5) 0.118(3) Uani 1 1 d . U .

loop_
_atom_site_aniso_label
_atom_site_aniso_U_11
_atom_site_aniso_U_22
_atom_site_aniso_U_33
_atom_site_aniso_U_23
_atom_site_aniso_U_13
_atom_site_aniso_U_12
Te1 0.0165(2) 0.01243(18) 0.0185(2) -0.00106(14) -0.00059(15) -0.00237(14)
Mo1 0.0341(3) 0.0193(2) 0.0266(2) 0.00020(17) -0.01002(19) -0.00145(17)
Cu1 0.0216(3) 0.0239(3) 0.0325(3) 0.0054(2) -0.0037(3) -0.0054(2)
O1 0.037(2) 0.030(2) 0.058(3) -0.0052(19) -0.023(2) 0.0023(17)
N1 0.029(2) 0.024(2) 0.027(2) 0.0021(17) -0.0023(18) -0.0041(17)
C1 0.122(8) 0.037(4) 0.074(6) 0.007(4) -0.030(6) -0.019(5)
O1W 0.039(2) 0.029(2) 0.044(2) -0.0022(18) 0.0056(19) -0.0021(17)
O2 0.0226(18) 0.0251(18) 0.044(2) -0.0020(16) -0.0026(16) 0.0001(14)
Mo2 0.0400(3) 0.0193(2) 0.0210(2) -0.00426(16) -0.00362(18) -0.00317(18)
C2 0.067(5) 0.028(3) 0.038(3) 0.006(3) 0.016(3) 0.007(3)
O2W 0.086(4) 0.049(3) 0.057(3) 0.029(2) -0.036(3) -0.041(3)
Mo3 0.0181(2) 0.01402(19) 0.0275(2) -0.00132(15) -0.00110(16) -0.00088(15)
N3 0.049(3) 0.035(3) 0.060(4) 0.018(3) -0.001(3) -0.007(2)
C3 0.063(5) 0.026(3) 0.050(4) 0.001(3) 0.014(3) -0.002(3)
O3W 0.0218(19) 0.038(2) 0.045(2) -0.0005(18) -0.0034(17) -0.0073(16)
N4 0.093(6) 0.051(4) 0.065(4) 0.016(3) 0.022(4) -0.025(4)
C4 0.062(4) 0.036(3) 0.035(3) 0.006(3) 0.012(3) 0.004(3)
O4W 0.057(3) 0.073(4) 0.058(3) -0.016(3) 0.005(3) -0.021(3)
C5 0.090(5) 0.083(5) 0.088(5) 0.007(4) -0.001(4) -0.026(4)
N6 0.069(4) 0.039(3) 0.069(4) 0.020(3) 0.018(3) -0.013(3)
C6 0.144(9) 0.047(4) 0.034(4) 0.001(3) -0.003(5) -0.007(5)
O6 0.035(2) 0.0156(16) 0.0278(18) 0.0004(13) -0.0036(15) -0.0027(14)
O7 0.074(3) 0.036(2) 0.028(2) -0.0008(17) -0.008(2) -0.007(2)
C7 0.075(4) 0.059(4) 0.083(4) 0.016(3) 0.011(4) -0.013(3)
O8 0.0259(18) 0.0188(16) 0.0194(16) -0.0006(13) 0.0032(13) -0.0049(13)
C8 0.100(7) 0.042(4) 0.046(4) 0.012(3) 0.041(4) 0.011(4)
O9 0.040(2) 0.0216(18) 0.035(2) -0.0037(15) -0.0150(17) -0.0027(16)
C9 0.097(5) 0.097(5) 0.117(5) 0.026(4) -0.004(4) -0.020(4)
O10 0.0174(16) 0.0169(15) 0.0284(18) -0.0009(13) -0.0018(13) -0.0010(12)
C10 0.103(5) 0.089(5) 0.113(5) 0.019(4) 0.001(4) -0.018(4)
O11 0.0208(16) 0.0139(14) 0.0251(17) -0.0042(12) 0.0009(13) -0.0045(12)
C11 0.048(4) 0.047(4) 0.041(4) 0.017(3) 0.003(3) -0.013(3)
O12 0.069(3) 0.045(3) 0.023(2) -0.0048(18) 0.000(2) -0.014(2)
C12 0.037(3) 0.034(3) 0.032(3) 0.010(2) 0.001(2) -0.009(2)
O13 0.045(2) 0.029(2) 0.039(2) -0.0120(17) -0.0049(19) -0.0059(17)
C13 0.058(4) 0.037(3) 0.031(3) 0.002(2) 0.008(3) -0.002(3)
O14 0.0274(19) 0.0229(17) 0.0277(18) -0.0019(14) 0.0052(15) -0.0010(14)
C14 0.055(4) 0.024(3) 0.035(3) -0.006(2) -0.001(3) -0.004(3)
C15 0.046(3) 0.028(3) 0.026(3) 0.002(2) -0.003(2) -0.008(2)
O15 0.031(2) 0.0207(17) 0.044(2) -0.0022(16) -0.0032(17) -0.0056(15)
O16 0.099(5) 0.073(4) 0.048(3) 0.001(3) 0.023(3) -0.032(3)
C16 0.056(4) 0.026(3) 0.036(3) 0.001(2) -0.006(3) -0.013(3)
O31 0.172(6) 0.075(4) 0.078(4) -0.001(3) 0.063(4) 0.006(4)

loop_
_atom_type_symbol
_atom_type_description
_atom_type_scat_dispersion_real
_atom_type_scat_dispersion_imag
_atom_type_scat_source
C C 0.0033 0.0016 'International Tables Vol C Tables 4.2.6.8 and 6.1.1.4'
H H 0.0000 0.0000 'International Tables Vol C Tables 4.2.6.8 and 6.1.1.4'
N N 0.0061 0.0033 'International Tables Vol C Tables 4.2.6.8 and 6.1.1.4'
O O 0.0106 0.0060 'International Tables Vol C Tables 4.2.6.8 and 6.1.1.4'
Cu Cu 0.3201 1.2651 'International Tables Vol C Tables 4.2.6.8 and 6.1.1.4'
Mo Mo -1.6832 0.6857 'International Tables Vol C Tables 4.2.6.8 and 6.1.1.4'
Te Te -0.5308 1.6751 'International Tables Vol C Tables 4.2.6.8 and 6.1.1.4'

loop_
_geom_angle_atom_site_label_1
_geom_angle_atom_site_label_2
_geom_angle_atom_site_label_3
_geom_angle
_geom_angle_site_symmetry_1
_geom_angle_site_symmetry_3
O8 Te1 O8 180.0 2_575 .
O8 Te1 O10 94.20(15) 2_575 .
O8 Te1 O10 85.80(15) . .
O8 Te1 O10 85.80(15) 2_575 2_575
O8 Te1 O10 94.20(15) . 2_575
O10 Te1 O10 180.00(8) . 2_575
O8 Te1 O11 94.11(14) 2_575 .
O8 Te1 O11 85.89(14) . .
O10 Te1 O11 94.12(14) . .
O10 Te1 O11 85.88(14) 2_575 .
O8 Te1 O11 85.89(14) 2_575 2_575
O8 Te1 O11 94.11(14) . 2_575
O10 Te1 O11 85.89(14) . 2_575
O10 Te1 O11 94.11(14) 2_575 2_575
O11 Te1 O11 180.0 . 2_575
O7 Mo1 O1 107.6(2) . .
O7 Mo1 O9 101.70(19) . .
O1 Mo1 O9 97.04(18) . .
O7 Mo1 O6 93.89(18) . 2_575
O1 Mo1 O6 98.71(17) . 2_575
O9 Mo1 O6 153.32(15) . 2_575
O7 Mo1 O8 92.11(19) . .
O1 Mo1 O8 159.85(17) . .
O9 Mo1 O8 74.25(14) . .
O6 Mo1 O8 83.76(14) 2_575 .
O7 Mo1 O10 159.49(19) . .
O1 Mo1 O10 90.74(18) . .
O9 Mo1 O10 84.62(14) . .
O6 Mo1 O10 73.80(13) 2_575 .
O8 Mo1 O10 70.62(12) . .
O3W Cu1 O2 177.00(16) . .
O3W Cu1 O2W 90.84(18) . .
O2 Cu1 O2W 86.15(17) . .
O3W Cu1 N1 93.86(17) . .
O2 Cu1 N1 89.12(17) . .
O2W Cu1 N1 172.0(2) . .
O3W Cu1 O1W 90.65(16) . .
O2 Cu1 O1W 89.57(16) . .
O2W Cu1 O1W 93.4(2) . .
N1 Cu1 O1W 93.01(17) . .
O3W Cu1 O1 89.69(16) . .
O2 Cu1 O1 90.13(15) . .
O2W Cu1 O1 87.4(2) . .
N1 Cu1 O1 86.20(17) . .
O1W Cu1 O1 179.16(15) . .
Mo1 O1 Cu1 133.1(2) . .
C15 N1 C14 117.9(5) . .
C15 N1 Cu1 119.8(4) . .
C14 N1 Cu1 121.6(4) . .
N3 C1 C6 119.3(8) . .
Mo3 O2 Cu1 143.4(2) 2_575 .
O12 Mo2 O13 106.5(2) . .
O12 Mo2 O9 102.0(2) . .
O13 Mo2 O9 96.41(18) . .
O12 Mo2 O14 95.5(2) . .
O13 Mo2 O14 98.60(18) . .
O9 Mo2 O14 152.69(15) . .
O12 Mo2 O8 94.82(17) . .
O13 Mo2 O8 158.31(16) . .
O9 Mo2 O8 74.82(14) . .
O14 Mo2 O8 82.97(14) . .
O12 Mo2 O11 161.45(18) . .
O13 Mo2 O11 89.46(16) . .
O9 Mo2 O11 85.15(14) . .
O14 Mo2 O11 72.35(13) . .
O8 Mo2 O11 70.29(11) . .
C6 C2 C3 119.6(6) . .
C6 C2 C8 119.7(7) . .
C3 C2 C8 120.6(7) . .
O15 Mo3 O2 106.04(18) . 2_575
O15 Mo3 O14 100.76(18) . .
O2 Mo3 O14 97.83(17) 2_575 .
O15 Mo3 O6 96.53(17) . .
O2 Mo3 O6 98.11(17) 2_575 .
O14 Mo3 O6 152.19(15) . .
O15 Mo3 O11 93.95(15) . .
O2 Mo3 O11 159.87(15) 2_575 .
O14 Mo3 O11 75.66(14) . .
O6 Mo3 O11 81.59(14) . .
O15 Mo3 O10 162.63(16) . 2_575
O2 Mo3 O10 89.82(15) 2_575 2_575
O14 Mo3 O10 83.65(14) . 2_575
O6 Mo3 O10 73.77(13) . 2_575
O11 Mo3 O10 70.69(11) . 2_575
C4 N3 C1 122.0(6) . .
C2 C3 C4 119.2(7) . .
C8 N4 C5 125.4(8) . .
N3 C4 C3 119.8(7) . .
C9 C5 N4 113.0(9) . .
C11 N6 C7 120.7(7) . .
C2 C6 C1 120.1(8) . .
Mo3 O6 Mo1 115.77(17) . 2_575
C10 C7 N6 114.6(9) . .
Te1 O8 Mo2 103.75(14) . .
Te1 O8 Mo1 102.02(14) . .
Mo2 O8 Mo1 91.87(13) . .
O31 C8 N4 122.1(8) . .
O31 C8 C2 120.4(7) . .
N4 C8 C2 117.4(6) . .
Mo2 O9 Mo1 115.04(19) . .
C5 C9 C10 112.8(11) . .
Te1 O10 Mo1 101.52(14) . .
Te1 O10 Mo3 100.78(14) . 2_575
Mo1 O10 Mo3 92.30(12) . 2_575
C7 C10 C9 115.2(11) . .
Te1 O11 Mo3 102.61(14) . .
Te1 O11 Mo2 100.05(13) . .
Mo3 O11 Mo2 91.39(12) . .
O16 C11 N6 123.6(6) . .
O16 C11 C12 118.5(6) . .
N6 C11 C12 117.9(6) . .
C13 C12 C16 117.7(5) . .
C13 C12 C11 118.5(6) . .
C16 C12 C11 123.7(6) . .
C12 C13 C14 119.9(6) . .
Mo3 O14 Mo2 116.30(18) . .
N1 C14 C13 122.2(5) . .
N1 C15 C16 122.8(5) . .
C15 C16 C12 119.4(5) . .

loop_
_geom_bond_atom_site_label_1
_geom_bond_atom_site_label_2
_geom_bond_distance
_geom_bond_site_symmetry_2
Te1 O8 1.923(3) 2_575
Te1 O8 1.923(3) .
Te1 O10 1.928(3) .
Te1 O10 1.928(3) 2_575
Te1 O11 1.940(3) .
Te1 O11 1.940(3) 2_575
Mo1 O7 1.706(4) .
Mo1 O1 1.718(4) .
Mo1 O9 1.919(4) .
Mo1 O6 1.973(3) 2_575
Mo1 O8 2.262(4) .
Mo1 O10 2.272(3) .
Cu1 O3W 1.963(4) .
Cu1 O2 1.984(4) .
Cu1 O2W 1.985(4) .
Cu1 N1 2.012(4) .
Cu1 O1W 2.278(4) .
Cu1 O1 2.370(5) .
N1 C15 1.335(7) .
N1 C14 1.340(7) .
C1 N3 1.337(11) .
C1 C6 1.360(11) .
O2 Mo3 1.744(4) 2_575
Mo2 O12 1.711(4) .
Mo2 O13 1.714(4) .
Mo2 O9 1.916(4) .
Mo2 O14 1.965(4) .
Mo2 O8 2.240(3) .
Mo2 O11 2.329(3) .
C2 C6 1.359(11) .
C2 C3 1.368(9) .
C2 C8 1.535(9) .
Mo3 O15 1.702(4) .
Mo3 O2 1.744(4) 2_575
Mo3 O14 1.889(4) .
Mo3 O6 1.927(4) .
Mo3 O11 2.246(3) .
Mo3 O10 2.308(3) 2_575
N3 C4 1.326(9) .
C3 C4 1.368(8) .
N4 C8 1.269(10) .
N4 C5 1.492(10) .
C5 C9 1.356(14) .
N6 C11 1.309(9) .
N6 C7 1.477(9) .
O6 Mo1 1.973(3) 2_575
C7 C10 1.357(14) .
C8 O31 1.200(9) .
C9 C10 1.573(14) .
O10 Mo3 2.308(3) 2_575
C11 O16 1.229(9) .
C11 C12 1.521(8) .
C12 C13 1.377(9) .
C12 C16 1.380(8) .
C13 C14 1.383(8) .
C15 C16 1.380(7) .
